data_2230474
loop_
_publ_author_name
'Bats, Jan W.'
'P\'erez Gomes, Jessica'
'Doppiu, Angelino'
'Hashmi, A. Stephen K.'

_publ_section_title
;
 Dichlorido(3-phenylindenylidene)bis(triphenylphosphane)ruthenium(II)
 tetrahydrofuran disolvate
;
_journal_coeditor_code SI2353
_journal_issue 6
_journal_name_full 'Acta Crystallographica Section E'
_journal_page_first m723
_journal_page_last m724
_journal_paper_doi 10.1107/S1600536811016692
_journal_volume 67
_journal_year 2011
_chemical_formula_iupac '[Ru Cl2 (C15 H10) (C18 H15 P)2], 2C4 H8 O'
_chemical_formula_moiety 'C51 H40 Cl2 P2 Ru, 2(C4 H8 O)'
_chemical_formula_sum 'C59 H56 Cl2 O2 P2 Ru'
_chemical_formula_weight 1030.95
_chemical_name_systematic
;
Dichlorido(3-phenylindenylidene)bis(triphenylphosphane)ruthenium(II)
tetrahydrofuran disolvate
;
_space_group_IT_number 14
_symmetry_cell_setting monoclinic
_symmetry_space_group_name_Hall '-P 2ybc'
_symmetry_space_group_name_H-M 'P 1 21/c 1'
_atom_sites_solution_hydrogens geom
_atom_sites_solution_primary direct
_atom_sites_solution_secondary difmap
_audit_creation_method SHELXL-97
_cell_angle_alpha 90.00
_cell_angle_beta 94.2290(10)
_cell_angle_gamma 90.00
_cell_formula_units_Z 4
_cell_length_a 17.0955(6)
_cell_length_b 13.6504(5)
_cell_length_c 21.6791(8)
_cell_measurement_reflns_used 8192
_cell_measurement_temperature 168(2)
_cell_measurement_theta_max 31
_cell_measurement_theta_min 3
_cell_volume 5045.3(3)
_computing_cell_refinement 'SAINT (Siemens, 1995)'
_computing_data_collection 'SMART (Siemens, 1995)'
_computing_data_reduction 'SAINT (Siemens, 1995)'
_computing_molecular_graphics 'SHELXTL (Sheldrick, 2008)'
_computing_publication_material 'SHELXL97 (Sheldrick, 2008)'
_computing_structure_refinement 'SHELXL97 (Sheldrick, 2008)'
_computing_structure_solution 'SHELXS97 (Sheldrick, 2008)'
_diffrn_ambient_temperature 168(2)
_diffrn_measured_fraction_theta_full 0.990
_diffrn_measured_fraction_theta_max 0.950
_diffrn_measurement_device_type 'Siemens SMART 1K CCD'
_diffrn_measurement_method \w
_diffrn_radiation_monochromator graphite
_diffrn_radiation_source 'normal-focus sealed tube'
_diffrn_radiation_type MoK\a
_diffrn_radiation_wavelength 0.71073
_diffrn_reflns_av_R_equivalents 0.0457
_diffrn_reflns_av_sigmaI/netI 0.0585
_diffrn_reflns_limit_h_max 24
_diffrn_reflns_limit_h_min -22
_diffrn_reflns_limit_k_max 19
_diffrn_reflns_limit_k_min -19
_diffrn_reflns_limit_l_max 31
_diffrn_reflns_limit_l_min -26
_diffrn_reflns_number 62596
_diffrn_reflns_theta_full 27.50
_diffrn_reflns_theta_max 31.10
_diffrn_reflns_theta_min 1.76
_diffrn_standards_decay_% 0.0
_diffrn_standards_interval_time 1600
_diffrn_standards_number 1602
_exptl_absorpt_coefficient_mu 0.523
_exptl_absorpt_correction_T_max 0.750
_exptl_absorpt_correction_T_min 0.625
_exptl_absorpt_correction_type multi-scan
_exptl_absorpt_process_details '(SADABS; Sheldrick, 2000)'
_exptl_crystal_colour black
_exptl_crystal_density_diffrn 1.357
_exptl_crystal_density_method 'not measured'
_exptl_crystal_description block
_exptl_crystal_F_000 2136
_exptl_crystal_size_max 0.60
_exptl_crystal_size_mid 0.55
_exptl_crystal_size_min 0.55
_refine_diff_density_max 0.738
_refine_diff_density_min -0.393
_refine_ls_extinction_method none
_refine_ls_goodness_of_fit_ref 0.969
_refine_ls_hydrogen_treatment constr
_refine_ls_matrix_type full
_refine_ls_number_parameters 556
_refine_ls_number_reflns 15416
_refine_ls_number_restraints 6
_refine_ls_restrained_S_all 0.975
_refine_ls_R_factor_all 0.0562
_refine_ls_R_factor_gt 0.0417
_refine_ls_shift/su_max 0.003
_refine_ls_shift/su_mean 0.000
_refine_ls_structure_factor_coef Fsqd
_refine_ls_weighting_details 'calc w=1/[\s^2^(Fo^2^)+(0.04P)^2^+3.6P] where P=(Fo^2^+2Fc^2^)/3'
_refine_ls_weighting_scheme calc
_refine_ls_wR_factor_gt 0.0995
_refine_ls_wR_factor_ref 0.1059
_reflns_number_gt 12401
_reflns_number_total 15416
_reflns_threshold_expression I>2\s(I)
_cod_data_source_file si2353.cif
_cod_data_source_block I
_cod_original_sg_symbol_H-M 'P 21/c'
_cod_database_code 2230474
_cod_database_fobs_code 2230474

loop_
_symmetry_equiv_pos_as_xyz
'x, y, z'
'-x, y+1/2, -z+1/2'
'-x, -y, -z'
'x, -y-1/2, z-1/2'

loop_
_atom_site_type_symbol
_atom_site_label
_atom_site_fract_x
_atom_site_fract_y
_atom_site_fract_z
_atom_site_U_iso_or_equiv
_atom_site_adp_type
_atom_site_calc_flag
_atom_site_refinement_flags
_atom_site_occupancy
_atom_site_symmetry_multiplicity
_atom_site_disorder_assembly
_atom_site_disorder_group
Ru Ru1 0.244613(8) 0.311904(11) 0.096522(6) 0.02062(5) Uani d . 1 1 . .
Cl Cl1 0.15145(3) 0.28743(4) 0.01183(2) 0.02982(10) Uani d . 1 1 . .
Cl Cl2 0.33497(3) 0.26978(4) 0.17921(2) 0.03440(12) Uani d . 1 1 . .
P P1 0.14143(3) 0.31030(4) 0.16489(2) 0.02287(10) Uani d . 1 1 . .
P P2 0.34194(3) 0.27407(4) 0.02525(2) 0.02216(10) Uani d . 1 1 . .
C C1 0.25090(11) 0.44770(14) 0.09539(8) 0.0241(4) Uani d . 1 1 . .
C C2 0.18457(12) 0.51330(14) 0.07984(9) 0.0267(4) Uani d . 1 1 . .
H H2A 0.1313 0.4931 0.0751 0.032 Uiso calc R 1 1 . .
C C3 0.20952(12) 0.60720(14) 0.07307(9) 0.0272(4) Uani d . 1 1 . .
C C4 0.29517(12) 0.61061(15) 0.09006(9) 0.0287(4) Uani d . 1 1 . .
C C5 0.34622(14) 0.68880(17) 0.09833(11) 0.0384(5) Uani d . 1 1 . .
H H5A 0.3288 0.7539 0.0901 0.046 Uiso calc R 1 1 . .
C C6 0.42438(15) 0.66972(19) 0.11913(12) 0.0445(6) Uani d . 1 1 . .
H H6A 0.4604 0.7225 0.1248 0.053 Uiso calc R 1 1 . .
C C7 0.44964(14) 0.57502(19) 0.13146(11) 0.0405(5) Uani d . 1 1 . .
H H7A 0.5030 0.5636 0.1448 0.049 Uiso calc R 1 1 . .
C C8 0.39771(12) 0.49547(17) 0.12464(10) 0.0317(4) Uani d . 1 1 . .
H H8A 0.4150 0.4307 0.1343 0.038 Uiso calc R 1 1 . .
C C9 0.32064(11) 0.51371(14) 0.10351(9) 0.0261(4) Uani d . 1 1 . .
C C10 0.16009(13) 0.68942(14) 0.05032(10) 0.0312(4) Uani d . 1 1 . .
C C11 0.18359(16) 0.75102(18) 0.00382(12) 0.0444(6) Uani d . 1 1 . .
H H11A 0.2336 0.7422 -0.0117 0.053 Uiso calc R 1 1 . .
C C12 0.1345(2) 0.8254(2) -0.02003(15) 0.0581(8) Uani d . 1 1 . .
H H12A 0.1507 0.8661 -0.0523 0.070 Uiso calc R 1 1 . .
C C13 0.06240(19) 0.8400(2) 0.00310(15) 0.0561(8) Uani d . 1 1 . .
H H13A 0.0293 0.8915 -0.0126 0.067 Uiso calc R 1 1 . .
C C14 0.03844(16) 0.7799(2) 0.04899(14) 0.0501(7) Uani d . 1 1 . .
H H14A -0.0114 0.7898 0.0647 0.060 Uiso calc R 1 1 . .
C C15 0.08659(14) 0.70462(17) 0.07256(12) 0.0383(5) Uani d . 1 1 . .
H H15A 0.0693 0.6632 0.1041 0.046 Uiso calc R 1 1 . .
C C16 0.10685(13) 0.18391(15) 0.16548(9) 0.0301(4) Uani d . 1 1 . .
C C17 0.16359(17) 0.11129(18) 0.17758(13) 0.0475(6) Uani d . 1 1 . .
H H17A 0.2167 0.1293 0.1873 0.057 Uiso calc R 1 1 . .
C C18 0.1428(2) 0.0130(2) 0.17542(16) 0.0624(8) Uani d . 1 1 . .
H H18A 0.1817 -0.0360 0.1836 0.075 Uiso calc R 1 1 . .
C C19 0.0653(2) -0.0139(2) 0.16126(13) 0.0621(9) Uani d . 1 1 . .
H H19A 0.0512 -0.0812 0.1591 0.075 Uiso calc R 1 1 . .
C C20 0.0088(2) 0.0569(2) 0.15035(13) 0.0581(8) Uani d . 1 1 . .
H H20A -0.0444 0.0385 0.1415 0.070 Uiso calc R 1 1 . .
C C21 0.02958(16) 0.15592(19) 0.15221(12) 0.0436(6) Uani d . 1 1 . .
H H21A -0.0097 0.2045 0.1443 0.052 Uiso calc R 1 1 . .
C C22 0.17014(12) 0.33818(16) 0.24557(9) 0.0293(4) Uani d . 1 1 . .
C C23 0.13841(16) 0.2885(2) 0.29402(11) 0.0426(6) Uani d . 1 1 . .
H H23A 0.1032 0.2356 0.2855 0.051 Uiso calc R 1 1 . .
C C24 0.15844(19) 0.3166(2) 0.35511(11) 0.0561(8) Uani d . 1 1 . .
H H24A 0.1375 0.2818 0.3880 0.067 Uiso calc R 1 1 . .
C C25 0.20789(18) 0.3938(3) 0.36791(11) 0.0582(8) Uani d . 1 1 . .
H H25A 0.2202 0.4135 0.4095 0.070 Uiso calc R 1 1 . .
C C26 0.23976(18) 0.4430(3) 0.32049(12) 0.0579(8) Uani d . 1 1 . .
H H26A 0.2742 0.4966 0.3295 0.069 Uiso calc R 1 1 . .
C C27 0.22195(15) 0.4146(2) 0.25924(11) 0.0422(5) Uani d . 1 1 . .
H H27A 0.2454 0.4478 0.2268 0.051 Uiso calc R 1 1 . .
C C28 0.05427(11) 0.38738(14) 0.14953(9) 0.0247(4) Uani d . 1 1 . .
C C29 0.03538(13) 0.45904(16) 0.19193(10) 0.0339(4) Uani d . 1 1 . .
H H29A 0.0644 0.4628 0.2310 0.041 Uiso calc R 1 1 . .
C C30 -0.02535(14) 0.52500(18) 0.17780(12) 0.0419(5) Uani d . 1 1 . .
H H30A -0.0377 0.5732 0.2072 0.050 Uiso calc R 1 1 . .
C C31 -0.06805(13) 0.52036(18) 0.12068(11) 0.0386(5) Uani d . 1 1 . .
H H31A -0.1087 0.5664 0.1105 0.046 Uiso calc R 1 1 . .
C C32 -0.05087(13) 0.44811(17) 0.07879(11) 0.0354(5) Uani d . 1 1 . .
H H32A -0.0805 0.4440 0.0401 0.042 Uiso calc R 1 1 . .
C C33 0.00933(12) 0.38172(16) 0.09297(10) 0.0297(4) Uani d . 1 1 . .
H H33A 0.0201 0.3321 0.0641 0.036 Uiso calc R 1 1 . .
C C34 0.33981(12) 0.14104(14) 0.01386(9) 0.0264(4) Uani d . 1 1 . .
C C35 0.27991(13) 0.08598(16) 0.03708(10) 0.0331(4) Uani d . 1 1 . .
H H35A 0.2399 0.1179 0.0577 0.040 Uiso calc R 1 1 . .
C C36 0.27840(16) -0.01540(17) 0.03030(12) 0.0430(6) Uani d . 1 1 . .
H H36A 0.2380 -0.0525 0.0470 0.052 Uiso calc R 1 1 . .
C C37 0.33565(17) -0.06223(17) -0.00069(13) 0.0468(6) Uani d . 1 1 . .
H H37A 0.3337 -0.1312 -0.0062 0.056 Uiso calc R 1 1 . .
C C38 0.39555(15) -0.00862(17) -0.02357(12) 0.0413(5) Uani d . 1 1 . .
H H38A 0.4347 -0.0409 -0.0450 0.050 Uiso calc R 1 1 . .
C C39 0.39894(13) 0.09224(16) -0.01539(11) 0.0340(4) Uani d . 1 1 . .
H H39A 0.4415 0.1283 -0.0297 0.041 Uiso calc R 1 1 . .
C C40 0.44632(11) 0.29286(14) 0.04619(9) 0.0259(4) Uani d . 1 1 . .
C C41 0.48345(13) 0.23486(16) 0.09260(10) 0.0321(4) Uani d . 1 1 . .
H H41A 0.4547 0.1853 0.1118 0.039 Uiso calc R 1 1 . .
C C42 0.56203(14) 0.24928(19) 0.11084(12) 0.0407(5) Uani d . 1 1 . .
H H42A 0.5870 0.2092 0.1422 0.049 Uiso calc R 1 1 . .
C C43 0.60423(14) 0.3218(2) 0.08351(13) 0.0448(6) Uani d . 1 1 . .
H H43A 0.6579 0.3321 0.0965 0.054 Uiso calc R 1 1 . .
C C44 0.56822(14) 0.3789(2) 0.03751(12) 0.0442(6) Uani d . 1 1 . .
H H44A 0.5974 0.4281 0.0184 0.053 Uiso calc R 1 1 . .
C C45 0.48934(13) 0.36517(17) 0.01872(10) 0.0345(5) Uani d . 1 1 . .
H H45A 0.4649 0.4053 -0.0129 0.041 Uiso calc R 1 1 . .
C C46 0.32623(11) 0.32910(15) -0.05201(9) 0.0256(4) Uani d . 1 1 . .
C C47 0.35151(14) 0.28431(18) -0.10461(10) 0.0353(5) Uani d . 1 1 . .
H H47A 0.3772 0.2226 -0.1015 0.042 Uiso calc R 1 1 . .
C C48 0.33904(17) 0.3301(2) -0.16197(10) 0.0462(6) Uani d . 1 1 . .
H H48A 0.3563 0.2992 -0.1978 0.055 Uiso calc R 1 1 . .
C C49 0.30199(15) 0.4196(2) -0.16712(10) 0.0445(6) Uani d . 1 1 . .
H H49A 0.2938 0.4504 -0.2064 0.053 Uiso calc R 1 1 . .
C C50 0.27673(14) 0.46445(19) -0.11509(11) 0.0397(5) Uani d . 1 1 . .
H H50A 0.2514 0.5263 -0.1185 0.048 Uiso calc R 1 1 . .
C C51 0.28838(13) 0.41924(16) -0.05767(10) 0.0317(4) Uani d . 1 1 . .
H H51A 0.2704 0.4501 -0.0221 0.038 Uiso calc R 1 1 . .
O O1 0.2419(5) 0.8257(8) 0.2921(5) 0.163(6) Uani d PD 0.505(8) 1 A 1
C C52 0.1623(5) 0.8076(6) 0.2994(4) 0.074(2) Uiso d PD 0.505(8) 1 A 1
H H52A 0.1310 0.8658 0.2859 0.089 Uiso calc PR 0.505(8) 1 A 1
H H52B 0.1549 0.7961 0.3437 0.089 Uiso calc PR 0.505(8) 1 A 1
C C53 0.1332(7) 0.7181(11) 0.2615(6) 0.119(4) Uiso d PD 0.505(8) 1 A 1
H H53A 0.1100 0.6692 0.2886 0.143 Uiso calc PR 0.505(8) 1 A 1
H H53B 0.0928 0.7378 0.2288 0.143 Uiso calc PR 0.505(8) 1 A 1
C C54 0.2016(9) 0.6765(13) 0.2339(8) 0.164(6) Uiso d PD 0.505(8) 1 A 1
H H54A 0.1935 0.6725 0.1883 0.196 Uiso calc PR 0.505(8) 1 A 1
H H54B 0.2154 0.6110 0.2509 0.196 Uiso calc PR 0.505(8) 1 A 1
C C55 0.2640(7) 0.7540(9) 0.2546(6) 0.120(4) Uiso d PD 0.505(8) 1 A 1
H H55A 0.3093 0.7196 0.2759 0.145 Uiso calc PR 0.505(8) 1 A 1
H H55B 0.2826 0.7848 0.2170 0.145 Uiso calc PR 0.505(8) 1 A 1
O O1' 0.2487(4) 0.7258(9) 0.3217(3) 0.152(5) Uani d PD 0.495(8) 1 A 2
C C52' 0.1704(6) 0.7421(11) 0.3238(5) 0.130(4) Uiso d PD 0.495(8) 1 A 2
H H52C 0.1612 0.7982 0.3512 0.156 Uiso calc PR 0.495(8) 1 A 2
H H52D 0.1445 0.6835 0.3400 0.156 Uiso calc PR 0.495(8) 1 A 2
C C53' 0.1369(7) 0.7642(10) 0.2572(5) 0.101(3) Uiso d PD 0.495(8) 1 A 2
H H53C 0.0879 0.7272 0.2468 0.121 Uiso calc PR 0.495(8) 1 A 2
H H53D 0.1264 0.8351 0.2514 0.121 Uiso calc PR 0.495(8) 1 A 2
C C54' 0.1986(5) 0.7322(7) 0.2205(4) 0.072(2) Uiso d P 0.495(8) 1 A 2
H H54C 0.2135 0.7861 0.1932 0.087 Uiso calc PR 0.495(8) 1 A 2
H H54D 0.1800 0.6764 0.1941 0.087 Uiso calc PR 0.495(8) 1 A 2
C C55' 0.2681(7) 0.7015(9) 0.2614(4) 0.100(3) Uiso d PD 0.495(8) 1 A 2
H H55C 0.2774 0.6302 0.2577 0.120 Uiso calc PR 0.495(8) 1 A 2
H H55D 0.3157 0.7371 0.2506 0.120 Uiso calc PR 0.495(8) 1 A 2

loop_
_atom_site_aniso_label
_atom_site_aniso_U_11
_atom_site_aniso_U_22
_atom_site_aniso_U_33
_atom_site_aniso_U_12
_atom_site_aniso_U_13
_atom_site_aniso_U_23
Ru1 0.02045(8) 0.02627(8) 0.01508(7) -0.00202(5) 0.00099(5) 0.00112(5)
Cl1 0.0240(2) 0.0446(3) 0.0205(2) -0.00430(19) -0.00092(17) -0.00513(18)
Cl2 0.0292(2) 0.0525(3) 0.0211(2) 0.0047(2) -0.00122(19) 0.0080(2)
P1 0.0229(2) 0.0292(2) 0.0167(2) -0.00177(18) 0.00305(18) 0.00171(17)
P2 0.0206(2) 0.0281(2) 0.0179(2) -0.00151(18) 0.00179(17) 0.00056(17)
C1 0.0271(9) 0.0286(9) 0.0166(8) -0.0047(7) 0.0008(7) -0.0006(7)
C2 0.0253(9) 0.0284(9) 0.0264(9) -0.0051(7) 0.0009(7) -0.0003(7)
C3 0.0275(10) 0.0279(9) 0.0262(9) -0.0060(7) 0.0028(8) -0.0001(7)
C4 0.0289(10) 0.0314(10) 0.0257(9) -0.0076(8) 0.0014(8) -0.0001(7)
C5 0.0380(12) 0.0351(11) 0.0414(12) -0.0118(9) -0.0008(10) 0.0008(9)
C6 0.0365(12) 0.0490(14) 0.0475(14) -0.0217(11) -0.0014(11) -0.0024(11)
C7 0.0277(11) 0.0516(14) 0.0413(13) -0.0117(10) -0.0035(9) -0.0006(10)
C8 0.0280(10) 0.0393(11) 0.0274(10) -0.0045(8) -0.0008(8) -0.0026(8)
C9 0.0261(9) 0.0315(9) 0.0206(8) -0.0069(7) 0.0014(7) -0.0009(7)
C10 0.0333(11) 0.0262(9) 0.0330(10) -0.0069(8) -0.0046(9) -0.0027(8)
C11 0.0425(14) 0.0402(12) 0.0488(14) -0.0111(10) -0.0074(11) 0.0119(10)
C12 0.066(2) 0.0411(14) 0.0631(18) -0.0116(13) -0.0225(15) 0.0181(12)
C13 0.0604(18) 0.0378(13) 0.0652(18) 0.0056(12) -0.0291(15) -0.0014(12)
C14 0.0394(14) 0.0497(14) 0.0588(17) 0.0077(11) -0.0141(12) -0.0182(13)
C15 0.0352(12) 0.0386(12) 0.0403(12) -0.0010(9) -0.0027(10) -0.0066(9)
C16 0.0383(11) 0.0296(9) 0.0233(9) -0.0041(8) 0.0085(8) 0.0026(7)
C17 0.0517(15) 0.0365(12) 0.0567(16) 0.0037(11) 0.0191(13) 0.0110(11)
C18 0.084(2) 0.0337(13) 0.074(2) 0.0075(14) 0.0289(18) 0.0102(13)
C19 0.112(3) 0.0328(13) 0.0425(15) -0.0162(15) 0.0096(16) 0.0001(11)
C20 0.075(2) 0.0490(15) 0.0475(15) -0.0289(14) -0.0146(14) 0.0102(12)
C21 0.0468(14) 0.0403(12) 0.0420(13) -0.0126(11) -0.0070(11) 0.0099(10)
C22 0.0289(10) 0.0414(11) 0.0178(8) 0.0066(8) 0.0020(7) 0.0012(8)
C23 0.0492(14) 0.0545(14) 0.0251(11) 0.0080(11) 0.0103(10) 0.0074(10)
C24 0.0681(19) 0.081(2) 0.0200(11) 0.0268(16) 0.0089(12) 0.0097(12)
C25 0.0566(17) 0.094(2) 0.0220(11) 0.0281(16) -0.0077(11) -0.0140(13)
C26 0.0528(16) 0.084(2) 0.0350(13) 0.0006(15) -0.0119(12) -0.0214(13)
C27 0.0414(13) 0.0575(15) 0.0274(11) -0.0076(11) 0.0006(10) -0.0079(10)
C28 0.0229(9) 0.0291(9) 0.0224(9) -0.0018(7) 0.0041(7) 0.0029(7)
C29 0.0355(11) 0.0400(11) 0.0259(10) 0.0044(9) 0.0010(8) -0.0040(8)
C30 0.0416(13) 0.0431(13) 0.0412(13) 0.0099(10) 0.0048(10) -0.0059(10)
C31 0.0285(11) 0.0431(12) 0.0438(13) 0.0057(9) 0.0008(9) 0.0040(10)
C32 0.0268(10) 0.0435(12) 0.0347(11) -0.0036(9) -0.0055(9) 0.0044(9)
C33 0.0252(10) 0.0372(10) 0.0265(10) -0.0038(8) 0.0000(8) 0.0001(8)
C34 0.0266(9) 0.0276(9) 0.0246(9) -0.0018(7) -0.0010(8) -0.0010(7)
C35 0.0361(11) 0.0361(11) 0.0275(10) -0.0052(9) 0.0043(9) 0.0013(8)
C36 0.0522(15) 0.0349(11) 0.0426(13) -0.0109(10) 0.0076(11) 0.0048(10)
C37 0.0611(16) 0.0270(11) 0.0519(15) -0.0024(10) 0.0022(13) -0.0003(10)
C38 0.0437(13) 0.0351(11) 0.0454(13) 0.0071(10) 0.0052(11) -0.0061(10)
C39 0.0301(10) 0.0344(11) 0.0376(11) 0.0006(8) 0.0032(9) -0.0017(9)
C40 0.0200(9) 0.0328(10) 0.0249(9) -0.0017(7) 0.0019(7) -0.0026(7)
C41 0.0283(10) 0.0364(11) 0.0312(10) -0.0001(8) -0.0013(8) 0.0020(8)
C42 0.0300(11) 0.0487(13) 0.0418(13) 0.0047(10) -0.0083(10) -0.0007(10)
C43 0.0217(10) 0.0592(16) 0.0525(15) -0.0039(10) -0.0046(10) -0.0021(12)
C44 0.0272(11) 0.0566(15) 0.0490(14) -0.0121(10) 0.0045(10) 0.0054(12)
C45 0.0269(10) 0.0432(12) 0.0335(11) -0.0055(9) 0.0023(9) 0.0059(9)
C46 0.0219(9) 0.0353(10) 0.0196(8) -0.0050(7) 0.0002(7) 0.0019(7)
C47 0.0426(13) 0.0409(11) 0.0229(10) -0.0033(9) 0.0051(9) -0.0012(8)
C48 0.0562(16) 0.0634(16) 0.0194(10) -0.0107(13) 0.0062(10) -0.0019(10)
C49 0.0447(14) 0.0647(16) 0.0231(10) -0.0129(12) -0.0038(10) 0.0123(10)
C50 0.0359(12) 0.0485(13) 0.0337(11) -0.0026(10) -0.0046(9) 0.0121(10)
C51 0.0313(10) 0.0383(11) 0.0252(10) 0.0002(8) 0.0009(8) 0.0037(8)
O1 0.134(7) 0.166(9) 0.181(10) 0.025(6) -0.056(6) -0.129(9)
O1' 0.112(6) 0.267(13) 0.066(4) -0.075(7) -0.053(4) 0.045(5)

loop_
_atom_type_symbol
_atom_type_description
_atom_type_scat_dispersion_real
_atom_type_scat_dispersion_imag
_atom_type_scat_source
C C 0.0033 0.0016 'International Tables Vol C Tables 4.2.6.8 and 6.1.1.4'
H H 0.0000 0.0000 'International Tables Vol C Tables 4.2.6.8 and 6.1.1.4'
P P 0.1023 0.0942 'International Tables Vol C Tables 4.2.6.8 and 6.1.1.4'
Cl Cl 0.1484 0.1585 'International Tables Vol C Tables 4.2.6.8 and 6.1.1.4'
Ru Ru -1.2594 0.8363 'International Tables Vol C Tables 4.2.6.8 and 6.1.1.4'
O O 0.0106 0.0060 'International Tables Vol C Tables 4.2.6.8 and 6.1.1.4'

loop_
_geom_angle_atom_site_label_1
_geom_angle_atom_site_label_2
_geom_angle_atom_site_label_3
_geom_angle_site_symmetry_1
_geom_angle_site_symmetry_3
_geom_angle
_geom_angle_publ_flag
C1 Ru1 Cl2 . . 102.65(6) ?
C1 Ru1 Cl1 . . 99.62(6) ?
Cl2 Ru1 Cl1 . . 157.71(2) ?
C1 Ru1 P1 . . 93.64(6) ?
Cl2 Ru1 P1 . . 89.908(18) ?
Cl1 Ru1 P1 . . 89.691(17) ?
C1 Ru1 P2 . . 99.33(6) ?
Cl2 Ru1 P2 . . 89.461(18) ?
Cl1 Ru1 P2 . . 85.934(17) ?
P1 Ru1 P2 . . 166.829(18) ?
C22 P1 C16 . . 104.79(10) ?
C22 P1 C28 . . 102.25(9) ?
C16 P1 C28 . . 106.53(10) ?
C22 P1 Ru1 . . 115.80(7) ?
C16 P1 Ru1 . . 105.53(7) ?
C28 P1 Ru1 . . 120.65(6) ?
C40 P2 C34 . . 100.49(9) ?
C40 P2 C46 . . 104.10(9) ?
C34 P2 C46 . . 106.40(9) ?
C40 P2 Ru1 . . 121.25(7) ?
C34 P2 Ru1 . . 106.92(7) ?
C46 P2 Ru1 . . 115.83(7) ?
C2 C1 C9 . . 104.83(16) ?
C2 C1 Ru1 . . 124.67(14) ?
C9 C1 Ru1 . . 130.29(15) ?
C3 C2 C1 . . 110.91(17) ?
C3 C2 H2A . . 124.5 ?
C1 C2 H2A . . 124.5 ?
C2 C3 C10 . . 125.34(18) ?
C2 C3 C4 . . 108.29(18) ?
C10 C3 C4 . . 126.32(17) ?
C5 C4 C9 . . 120.9(2) ?
C5 C4 C3 . . 131.2(2) ?
C9 C4 C3 . . 107.73(16) ?
C4 C5 C6 . . 118.4(2) ?
C4 C5 H5A . . 120.8 ?
C6 C5 H5A . . 120.8 ?
C7 C6 C5 . . 120.8(2) ?
C7 C6 H6A . . 119.6 ?
C5 C6 H6A . . 119.6 ?
C6 C7 C8 . . 121.1(2) ?
C6 C7 H7A . . 119.4 ?
C8 C7 H7A . . 119.4 ?
C9 C8 C7 . . 118.3(2) ?
C9 C8 H8A . . 120.8 ?
C7 C8 H8A . . 120.8 ?
C8 C9 C4 . . 120.43(18) ?
C8 C9 C1 . . 131.43(19) ?
C4 C9 C1 . . 107.96(17) ?
C15 C10 C11 . . 118.4(2) ?
C15 C10 C3 . . 120.6(2) ?
C11 C10 C3 . . 121.0(2) ?
C12 C11 C10 . . 120.7(3) ?
C12 C11 H11A . . 119.7 ?
C10 C11 H11A . . 119.7 ?
C13 C12 C11 . . 120.1(3) ?
C13 C12 H12A . . 120.0 ?
C11 C12 H12A . . 120.0 ?
C14 C13 C12 . . 119.9(3) ?
C14 C13 H13A . . 120.0 ?
C12 C13 H13A . . 120.0 ?
C13 C14 C15 . . 120.5(3) ?
C13 C14 H14A . . 119.8 ?
C15 C14 H14A . . 119.8 ?
C14 C15 C10 . . 120.5(2) ?
C14 C15 H15A . . 119.8 ?
C10 C15 H15A . . 119.8 ?
C21 C16 C17 . . 118.8(2) ?
C21 C16 P1 . . 124.34(18) ?
C17 C16 P1 . . 116.82(18) ?
C18 C17 C16 . . 120.5(3) ?
C18 C17 H17A . . 119.8 ?
C16 C17 H17A . . 119.8 ?
C17 C18 C19 . . 120.1(3) ?
C17 C18 H18A . . 120.0 ?
C19 C18 H18A . . 120.0 ?
C20 C19 C18 . . 119.9(3) ?
C20 C19 H19A . . 120.0 ?
C18 C19 H19A . . 120.0 ?
C19 C20 C21 . . 120.2(3) ?
C19 C20 H20A . . 119.9 ?
C21 C20 H20A . . 119.9 ?
C16 C21 C20 . . 120.6(3) ?
C16 C21 H21A . . 119.7 ?
C20 C21 H21A . . 119.7 ?
C27 C22 C23 . . 118.9(2) ?
C27 C22 P1 . . 119.02(16) ?
C23 C22 P1 . . 122.00(18) ?
C22 C23 C24 . . 119.9(3) ?
C22 C23 H23A . . 120.0 ?
C24 C23 H23A . . 120.0 ?
C25 C24 C23 . . 120.6(3) ?
C25 C24 H24A . . 119.7 ?
C23 C24 H24A . . 119.7 ?
C24 C25 C26 . . 119.9(2) ?
C24 C25 H25A . . 120.1 ?
C26 C25 H25A . . 120.1 ?
C25 C26 C27 . . 120.4(3) ?
C25 C26 H26A . . 119.8 ?
C27 C26 H26A . . 119.8 ?
C22 C27 C26 . . 120.2(2) ?
C22 C27 H27A . . 119.9 ?
C26 C27 H27A . . 119.9 ?
C29 C28 C33 . . 118.46(19) ?
C29 C28 P1 . . 120.43(15) ?
C33 C28 P1 . . 120.87(15) ?
C30 C29 C28 . . 120.9(2) ?
C30 C29 H29A . . 119.5 ?
C28 C29 H29A . . 119.5 ?
C29 C30 C31 . . 120.0(2) ?
C29 C30 H30A . . 120.0 ?
C31 C30 H30A . . 120.0 ?
C32 C31 C30 . . 119.5(2) ?
C32 C31 H31A . . 120.2 ?
C30 C31 H31A . . 120.2 ?
C31 C32 C33 . . 120.6(2) ?
C31 C32 H32A . . 119.7 ?
C33 C32 H32A . . 119.7 ?
C32 C33 C28 . . 120.5(2) ?
C32 C33 H33A . . 119.7 ?
C28 C33 H33A . . 119.7 ?
C35 C34 C39 . . 118.75(19) ?
C35 C34 P2 . . 119.57(16) ?
C39 C34 P2 . . 121.62(16) ?
C36 C35 C34 . . 120.4(2) ?
C36 C35 H35A . . 119.8 ?
C34 C35 H35A . . 119.8 ?
C37 C36 C35 . . 120.2(2) ?
C37 C36 H36A . . 119.9 ?
C35 C36 H36A . . 119.9 ?
C38 C37 C36 . . 120.0(2) ?
C38 C37 H37A . . 120.0 ?
C36 C37 H37A . . 120.0 ?
C37 C38 C39 . . 120.3(2) ?
C37 C38 H38A . . 119.8 ?
C39 C38 H38A . . 119.8 ?
C38 C39 C34 . . 120.3(2) ?
C38 C39 H39A . . 119.9 ?
C34 C39 H39A . . 119.9 ?
C45 C40 C41 . . 118.98(19) ?
C45 C40 P2 . . 122.07(16) ?
C41 C40 P2 . . 118.92(15) ?
C42 C41 C40 . . 120.3(2) ?
C42 C41 H41A . . 119.8 ?
C40 C41 H41A . . 119.8 ?
C43 C42 C41 . . 120.3(2) ?
C43 C42 H42A . . 119.9 ?
C41 C42 H42A . . 119.9 ?
C44 C43 C42 . . 119.8(2) ?
C44 C43 H43A . . 120.1 ?
C42 C43 H43A . . 120.1 ?
C43 C44 C45 . . 120.5(2) ?
C43 C44 H44A . . 119.7 ?
C45 C44 H44A . . 119.7 ?
C40 C45 C44 . . 120.1(2) ?
C40 C45 H45A . . 119.9 ?
C44 C45 H45A . . 119.9 ?
C47 C46 C51 . . 119.14(19) ?
C47 C46 P2 . . 122.31(16) ?
C51 C46 P2 . . 118.54(15) ?
C46 C47 C48 . . 119.9(2) ?
C46 C47 H47A . . 120.1 ?
C48 C47 H47A . . 120.1 ?
C49 C48 C47 . . 120.6(2) ?
C49 C48 H48A . . 119.7 ?
C47 C48 H48A . . 119.7 ?
C48 C49 C50 . . 119.8(2) ?
C48 C49 H49A . . 120.1 ?
C50 C49 H49A . . 120.1 ?
C49 C50 C51 . . 120.1(2) ?
C49 C50 H50A . . 119.9 ?
C51 C50 H50A . . 119.9 ?
C50 C51 C46 . . 120.4(2) ?
C50 C51 H51A . . 119.8 ?
C46 C51 H51A . . 119.8 ?
C55 O1 C52 . . 105.0(8) ?
O1 C52 C53 . . 111.0(7) ?
O1 C52 H52A . . 109.4 ?
C53 C52 H52A . . 109.4 ?
O1 C52 H52B . . 109.4 ?
C53 C52 H52B . . 109.4 ?
H52A C52 H52B . . 108.0 ?
C54 C53 C52 . . 106.8(11) ?
C54 C53 H53A . . 110.4 ?
C52 C53 H53A . . 110.4 ?
C54 C53 H53B . . 110.4 ?
C52 C53 H53B . . 110.4 ?
H53A C53 H53B . . 108.6 ?
C53 C54 C55 . . 99.9(11) ?
C53 C54 H54A . . 111.8 ?
C55 C54 H54A . . 111.8 ?
C53 C54 H54B . . 111.8 ?
C55 C54 H54B . . 111.8 ?
H54A C54 H54B . . 109.5 ?
O1 C55 C54 . . 117.1(10) ?
O1 C55 H55A . . 108.0 ?
C54 C55 H55A . . 108.0 ?
O1 C55 H55B . . 108.0 ?
C54 C55 H55B . . 108.0 ?
H55A C55 H55B . . 107.3 ?
C52' O1' C55' . . 111.5(8) ?
O1' C52' C53' . . 107.4(9) ?
O1' C52' H52C . . 110.2 ?
C53' C52' H52C . . 110.2 ?
O1' C52' H52D . . 110.2 ?
C53' C52' H52D . . 110.2 ?
H52C C52' H52D . . 108.5 ?
C54' C53' C52' . . 102.8(8) ?
C54' C53' H53C . . 111.2 ?
C52' C53' H53C . . 111.2 ?
C54' C53' H53D . . 111.2 ?
C52' C53' H53D . . 111.2 ?
H53C C53' H53D . . 109.1 ?
C53' C54' C55' . . 110.0(7) ?
C53' C54' H54C . . 109.7 ?
C55' C54' H54C . . 109.7 ?
C53' C54' H54D . . 109.7 ?
C55' C54' H54D . . 109.7 ?
H54C C54' H54D . . 108.2 ?
O1' C55' C54' . . 104.7(8) ?
O1' C55' H55C . . 110.8 ?
C54' C55' H55C . . 110.8 ?
O1' C55' H55D . . 110.8 ?
C54' C55' H55D . . 110.8 ?
H55C C55' H55D . . 108.9 ?

loop_
_geom_bond_atom_site_label_1
_geom_bond_atom_site_label_2
_geom_bond_site_symmetry_2
_geom_bond_distance
_geom_bond_publ_flag
Ru1 C1 . 1.8571(19) yes
Ru1 Cl2 . 2.3498(5) yes
Ru1 Cl1 . 2.3639(5) yes
Ru1 P1 . 2.3863(5) yes
Ru1 P2 . 2.4087(5) yes
P1 C22 . 1.822(2) ?
P1 C16 . 1.824(2) ?
P1 C28 . 1.834(2) ?
P2 C40 . 1.827(2) ?
P2 C34 . 1.833(2) ?
P2 C46 . 1.8371(19) ?
C1 C2 . 1.465(3) ?
C1 C9 . 1.494(3) ?
C2 C3 . 1.362(3) ?
C2 H2A . 0.9500 ?
C3 C10 . 1.468(3) ?
C3 C4 . 1.484(3) ?
C4 C5 . 1.382(3) ?
C4 C9 . 1.416(3) ?
C5 C6 . 1.403(4) ?
C5 H5A . 0.9500 ?
C6 C7 . 1.383(4) ?
C6 H6A . 0.9500 ?
C7 C8 . 1.403(3) ?
C7 H7A . 0.9500 ?
C8 C9 . 1.385(3) ?
C8 H8A . 0.9500 ?
C10 C15 . 1.394(3) ?
C10 C11 . 1.394(3) ?
C11 C12 . 1.392(4) ?
C11 H11A . 0.9500 ?
C12 C13 . 1.379(5) ?
C12 H12A . 0.9500 ?
C13 C14 . 1.375(4) ?
C13 H13A . 0.9500 ?
C14 C15 . 1.390(4) ?
C14 H14A . 0.9500 ?
C15 H15A . 0.9500 ?
C16 C21 . 1.385(3) ?
C16 C17 . 1.398(3) ?
C17 C18 . 1.388(4) ?
C17 H17A . 0.9500 ?
C18 C19 . 1.388(5) ?
C18 H18A . 0.9500 ?
C19 C20 . 1.374(5) ?
C19 H19A . 0.9500 ?
C20 C21 . 1.397(3) ?
C20 H20A . 0.9500 ?
C21 H21A . 0.9500 ?
C22 C27 . 1.386(3) ?
C22 C23 . 1.393(3) ?
C23 C24 . 1.397(4) ?
C23 H23A . 0.9500 ?
C24 C25 . 1.366(5) ?
C24 H24A . 0.9500 ?
C25 C26 . 1.373(5) ?
C25 H25A . 0.9500 ?
C26 C27 . 1.395(3) ?
C26 H26A . 0.9500 ?
C27 H27A . 0.9500 ?
C28 C29 . 1.396(3) ?
C28 C33 . 1.400(3) ?
C29 C30 . 1.391(3) ?
C29 H29A . 0.9500 ?
C30 C31 . 1.392(3) ?
C30 H30A . 0.9500 ?
C31 C32 . 1.387(3) ?
C31 H31A . 0.9500 ?
C32 C33 . 1.389(3) ?
C32 H32A . 0.9500 ?
C33 H33A . 0.9500 ?
C34 C35 . 1.394(3) ?
C34 C39 . 1.401(3) ?
C35 C36 . 1.392(3) ?
C35 H35A . 0.9500 ?
C36 C37 . 1.384(4) ?
C36 H36A . 0.9500 ?
C37 C38 . 1.380(4) ?
C37 H37A . 0.9500 ?
C38 C39 . 1.389(3) ?
C38 H38A . 0.9500 ?
C39 H39A . 0.9500 ?
C40 C45 . 1.391(3) ?
C40 C41 . 1.396(3) ?
C41 C42 . 1.386(3) ?
C41 H41A . 0.9500 ?
C42 C43 . 1.383(4) ?
C42 H42A . 0.9500 ?
C43 C44 . 1.375(4) ?
C43 H43A . 0.9500 ?
C44 C45 . 1.392(3) ?
C44 H44A . 0.9500 ?
C45 H45A . 0.9500 ?
C46 C47 . 1.391(3) ?
C46 C51 . 1.392(3) ?
C47 C48 . 1.394(3) ?
C47 H47A . 0.9500 ?
C48 C49 . 1.377(4) ?
C48 H48A . 0.9500 ?
C49 C50 . 1.380(4) ?
C49 H49A . 0.9500 ?
C50 C51 . 1.390(3) ?
C50 H50A . 0.9500 ?
C51 H51A . 0.9500 ?
O1 C55 . 1.344(8) ?
O1 C52 . 1.402(8) ?
C52 C53 . 1.535(14) ?
C52 H52A . 0.9900 ?
C52 H52B . 0.9900 ?
C53 C54 . 1.467(9) ?
C53 H53A . 0.9900 ?
C53 H53B . 0.9900 ?
C54 C55 . 1.54(2) ?
C54 H54A . 0.9900 ?
C54 H54B . 0.9900 ?
C55 H55A . 0.9900 ?
C55 H55B . 0.9900 ?
O1' C52' . 1.362(8) ?
O1' C55' . 1.414(8) ?
C52' C53' . 1.543(9) ?
C52' H52C . 0.9900 ?
C52' H52D . 0.9900 ?
C53' C54' . 1.436(13) ?
C53' H53C . 0.9900 ?
C53' H53D . 0.9900 ?
C54' C55' . 1.489(14) ?
C54' H54C . 0.9900 ?
C54' H54D . 0.9900 ?
C55' H55C . 0.9900 ?
C55' H55D . 0.9900 ?

loop_
_geom_hbond_atom_site_label_D
_geom_hbond_atom_site_label_H
_geom_hbond_atom_site_label_A
_geom_hbond_site_symmetry_D
_geom_hbond_site_symmetry_H
_geom_hbond_site_symmetry_A
_geom_hbond_distance_DH
_geom_hbond_distance_HA
_geom_hbond_distance_DA
_geom_hbond_angle_DHA
_geom_hbond_publ_flag
C2 H2A C28 . . 1_555 0.95 2.59 3.271(3) 128 yes
C2 H2A C33 . . 1_555 0.95 2.63 3.522(3) 156 yes
C51 H51A C1 . . 1_555 0.95 2.59 3.448(3) 150 yes
C8 H8A Cl2 . . 1_555 0.95 2.80 3.497(2) 131 yes
C17 H17A Cl2 . . 1_555 0.95 2.80 3.640(3) 148 yes
C33 H33A Cl1 . . 1_555 0.95 2.66 3.359(2) 131 yes
C48 H48A Cl2 . . 4_565 0.95 2.83 3.699(2) 153 yes
C25 H25A Cg1 . . 4_566 0.95 2.88 3.727(3) 149 yes
C30 H30A Cg2 . . 2_555 0.95 2.98 3.751(3) 139 yes

loop_
_geom_torsion_atom_site_label_1
_geom_torsion_atom_site_label_2
_geom_torsion_atom_site_label_3
_geom_torsion_atom_site_label_4
_geom_torsion_site_symmetry_1
_geom_torsion_site_symmetry_2
_geom_torsion_site_symmetry_3
_geom_torsion_site_symmetry_4
_geom_torsion
_geom_torsion_publ_flag
C1 Ru1 P1 C22 . . . . -74.82(10) ?
Cl2 Ru1 P1 C22 . . . . 27.84(8) ?
Cl1 Ru1 P1 C22 . . . . -174.44(8) ?
P2 Ru1 P1 C22 . . . . 115.08(10) ?
C1 Ru1 P1 C16 . . . . 169.79(9) ?
Cl2 Ru1 P1 C16 . . . . -87.55(8) ?
Cl1 Ru1 P1 C16 . . . . 70.17(8) ?
P2 Ru1 P1 C16 . . . . -0.30(11) ?
C1 Ru1 P1 C28 . . . . 49.26(9) ?
Cl2 Ru1 P1 C28 . . . . 151.93(8) ?
Cl1 Ru1 P1 C28 . . . . -50.36(8) ?
P2 Ru1 P1 C28 . . . . -120.83(10) ?
C1 Ru1 P2 C40 . . . . 70.80(10) ?
Cl2 Ru1 P2 C40 . . . . -31.93(8) ?
Cl1 Ru1 P2 C40 . . . . 169.90(8) ?
P1 Ru1 P2 C40 . . . . -119.22(10) ?
C1 Ru1 P2 C34 . . . . -175.18(9) ?
Cl2 Ru1 P2 C34 . . . . 82.09(7) ?
Cl1 Ru1 P2 C34 . . . . -76.08(7) ?
P1 Ru1 P2 C34 . . . . -5.20(10) ?
C1 Ru1 P2 C46 . . . . -56.81(9) ?
Cl2 Ru1 P2 C46 . . . . -159.54(7) ?
Cl1 Ru1 P2 C46 . . . . 42.29(7) ?
P1 Ru1 P2 C46 . . . . 113.17(10) ?
Cl2 Ru1 C1 C2 . . . . -144.70(15) ?
Cl1 Ru1 C1 C2 . . . . 36.33(16) ?
P1 Ru1 C1 C2 . . . . -53.98(15) ?
P2 Ru1 C1 C2 . . . . 123.74(15) ?
Cl2 Ru1 C1 C9 . . . . 41.46(17) ?
Cl1 Ru1 C1 C9 . . . . -137.51(16) ?
P1 Ru1 C1 C9 . . . . 132.19(16) ?
P2 Ru1 C1 C9 . . . . -50.09(17) ?
C9 C1 C2 C3 . . . . 5.2(2) ?
Ru1 C1 C2 C3 . . . . -169.96(14) ?
C1 C2 C3 C10 . . . . 172.22(19) ?
C1 C2 C3 C4 . . . . -5.4(2) ?
C2 C3 C4 C5 . . . . -171.0(2) ?
C10 C3 C4 C5 . . . . 11.3(4) ?
C2 C3 C4 C9 . . . . 3.5(2) ?
C10 C3 C4 C9 . . . . -174.12(19) ?
C9 C4 C5 C6 . . . . 1.4(3) ?
C3 C4 C5 C6 . . . . 175.3(2) ?
C4 C5 C6 C7 . . . . -0.4(4) ?
C5 C6 C7 C8 . . . . -1.2(4) ?
C6 C7 C8 C9 . . . . 1.8(3) ?
C7 C8 C9 C4 . . . . -0.8(3) ?
C7 C8 C9 C1 . . . . -175.4(2) ?
C5 C4 C9 C8 . . . . -0.7(3) ?
C3 C4 C9 C8 . . . . -175.93(18) ?
C5 C4 C9 C1 . . . . 174.97(19) ?
C3 C4 C9 C1 . . . . -0.2(2) ?
C2 C1 C9 C8 . . . . 172.2(2) ?
Ru1 C1 C9 C8 . . . . -13.0(3) ?
C2 C1 C9 C4 . . . . -2.8(2) ?
Ru1 C1 C9 C4 . . . . 171.94(14) ?
C2 C3 C10 C15 . . . . 45.9(3) ?
C4 C3 C10 C15 . . . . -136.9(2) ?
C2 C3 C10 C11 . . . . -130.8(2) ?
C4 C3 C10 C11 . . . . 46.5(3) ?
C15 C10 C11 C12 . . . . -0.5(4) ?
C3 C10 C11 C12 . . . . 176.3(2) ?
C10 C11 C12 C13 . . . . 1.2(4) ?
C11 C12 C13 C14 . . . . -1.2(4) ?
C12 C13 C14 C15 . . . . 0.4(4) ?
C13 C14 C15 C10 . . . . 0.4(4) ?
C11 C10 C15 C14 . . . . -0.4(3) ?
C3 C10 C15 C14 . . . . -177.1(2) ?
C22 P1 C16 C21 . . . . 112.0(2) ?
C28 P1 C16 C21 . . . . 4.1(2) ?
Ru1 P1 C16 C21 . . . . -125.32(19) ?
C22 P1 C16 C17 . . . . -71.0(2) ?
C28 P1 C16 C17 . . . . -178.87(18) ?
Ru1 P1 C16 C17 . . . . 51.76(19) ?
C21 C16 C17 C18 . . . . 0.9(4) ?
P1 C16 C17 C18 . . . . -176.3(2) ?
C16 C17 C18 C19 . . . . -0.1(4) ?
C17 C18 C19 C20 . . . . -1.0(5) ?
C18 C19 C20 C21 . . . . 1.3(4) ?
C17 C16 C21 C20 . . . . -0.6(4) ?
P1 C16 C21 C20 . . . . 176.4(2) ?
C19 C20 C21 C16 . . . . -0.5(4) ?
C16 P1 C22 C27 . . . . 158.88(19) ?
C28 P1 C22 C27 . . . . -90.12(19) ?
Ru1 P1 C22 C27 . . . . 43.1(2) ?
C16 P1 C22 C23 . . . . -24.7(2) ?
C28 P1 C22 C23 . . . . 86.3(2) ?
Ru1 P1 C22 C23 . . . . -140.47(17) ?
C27 C22 C23 C24 . . . . 0.6(4) ?
P1 C22 C23 C24 . . . . -175.90(19) ?
C22 C23 C24 C25 . . . . 1.2(4) ?
C23 C24 C25 C26 . . . . -1.5(4) ?
C24 C25 C26 C27 . . . . 0.0(4) ?
C23 C22 C27 C26 . . . . -2.0(4) ?
P1 C22 C27 C26 . . . . 174.5(2) ?
C25 C26 C27 C22 . . . . 1.8(4) ?
C22 P1 C28 C29 . . . . 11.09(19) ?
C16 P1 C28 C29 . . . . 120.79(17) ?
Ru1 P1 C28 C29 . . . . -119.18(16) ?
C22 P1 C28 C33 . . . . -174.59(16) ?
C16 P1 C28 C33 . . . . -64.90(18) ?
Ru1 P1 C28 C33 . . . . 55.14(18) ?
C33 C28 C29 C30 . . . . -1.6(3) ?
P1 C28 C29 C30 . . . . 172.83(18) ?
C28 C29 C30 C31 . . . . -0.2(4) ?
C29 C30 C31 C32 . . . . 1.6(4) ?
C30 C31 C32 C33 . . . . -1.2(3) ?
C31 C32 C33 C28 . . . . -0.7(3) ?
C29 C28 C33 C32 . . . . 2.1(3) ?
P1 C28 C33 C32 . . . . -172.32(16) ?
C40 P2 C34 C35 . . . . 137.09(17) ?
C46 P2 C34 C35 . . . . -114.69(17) ?
Ru1 P2 C34 C35 . . . . 9.67(18) ?
C40 P2 C34 C39 . . . . -40.11(19) ?
C46 P2 C34 C39 . . . . 68.11(19) ?
Ru1 P2 C34 C39 . . . . -167.54(16) ?
C39 C34 C35 C36 . . . . -1.1(3) ?
P2 C34 C35 C36 . . . . -178.34(18) ?
C34 C35 C36 C37 . . . . -1.3(4) ?
C35 C36 C37 C38 . . . . 1.7(4) ?
C36 C37 C38 C39 . . . . 0.3(4) ?
C37 C38 C39 C34 . . . . -2.7(4) ?
C35 C34 C39 C38 . . . . 3.0(3) ?
P2 C34 C39 C38 . . . . -179.75(18) ?
C34 P2 C40 C45 . . . . 131.75(18) ?
C46 P2 C40 C45 . . . . 21.7(2) ?
Ru1 P2 C40 C45 . . . . -110.96(17) ?
C34 P2 C40 C41 . . . . -50.32(18) ?
C46 P2 C40 C41 . . . . -160.35(17) ?
Ru1 P2 C40 C41 . . . . 66.97(18) ?
C45 C40 C41 C42 . . . . -0.1(3) ?
P2 C40 C41 C42 . . . . -178.08(18) ?
C40 C41 C42 C43 . . . . 0.5(4) ?
C41 C42 C43 C44 . . . . -0.8(4) ?
C42 C43 C44 C45 . . . . 0.8(4) ?
C41 C40 C45 C44 . . . . 0.0(3) ?
P2 C40 C45 C44 . . . . 177.98(19) ?
C43 C44 C45 C40 . . . . -0.4(4) ?
C40 P2 C46 C47 . . . . 74.32(19) ?
C34 P2 C46 C47 . . . . -31.3(2) ?
Ru1 P2 C46 C47 . . . . -149.97(16) ?
C40 P2 C46 C51 . . . . -105.03(17) ?
C34 P2 C46 C51 . . . . 149.34(16) ?
Ru1 P2 C46 C51 . . . . 30.68(18) ?
C51 C46 C47 C48 . . . . 0.3(3) ?
P2 C46 C47 C48 . . . . -179.06(18) ?
C46 C47 C48 C49 . . . . 0.2(4) ?
C47 C48 C49 C50 . . . . -0.2(4) ?
C48 C49 C50 C51 . . . . -0.3(4) ?
C49 C50 C51 C46 . . . . 0.7(3) ?
C47 C46 C51 C50 . . . . -0.7(3) ?
P2 C46 C51 C50 . . . . 178.67(17) ?
C55 O1 C52 C53 . . . . -1.5(14) ?
O1 C52 C53 C54 . . . . 4.5(16) ?
C52 C53 C54 C55 . . . . -4.9(16) ?
C52 O1 C55 C54 . . . . -2.0(17) ?
C53 C54 C55 O1 . . . . 5(2) ?
C55' O1' C52' C53' . . . . -20.0(16) ?
O1' C52' C53' C54' . . . . 15.0(15) ?
C52' C53' C54' C55' . . . . -5.1(14) ?
C52' O1' C55' C54' . . . . 16.4(14) ?
C53' C54' C55' O1' . . . . -5.9(13) ?
